data_1571073
loop_
_publ_author_name
'Zhan, Tangyu'
'Zhou, Liang'
'Zhou, Yuqiao'
'Yang, Bingqian'
'Feng, Xiaoming'
'Liu, Xiaohua'

_publ_section_title
;
 Iron<sup>III</sup>-catalyzed asymmetric inverse-electron-demand
 hetero-Diels-Alder reaction of dioxopyrrolidines with simple olefins.
;
_journal_issue 13
_journal_name_full 'Chemical science'
_journal_page_first 4797
_journal_page_last 4803
_journal_paper_doi 10.1039/d4sc00078a
_journal_volume 15
_journal_year 2024
_chemical_absolute_configuration ad
_chemical_formula_moiety 'C26 H23 N O2'
_chemical_formula_sum 'C26 H23 N O2'
_chemical_formula_weight 381.45
_space_group_crystal_system orthorhombic
_space_group_IT_number 19
_space_group_name_Hall 'P 2ac 2ab'
_space_group_name_H-M_alt 'P 21 21 21'
_atom_sites_solution_hydrogens geom
_atom_sites_solution_primary dual
_audit_creation_method SHELXL-2019/1
_audit_update_record
;
2023-07-18 deposited with the CCDC.	2024-02-28 downloaded from the CCDC.
;
_cell_angle_alpha 90
_cell_angle_beta 90
_cell_angle_gamma 90
_cell_formula_units_Z 4
_cell_length_a 6.01770(10)
_cell_length_b 14.5243(3)
_cell_length_c 23.7109(5)
_cell_measurement_reflns_used 7863
_cell_measurement_temperature 298(2)
_cell_measurement_theta_max 68.17
_cell_measurement_theta_min 3.57
_cell_volume 2072.40(7)
_computing_cell_refinement 'Bruker SAINT'
_computing_data_collection 'Bruker APEX3'
_computing_data_reduction 'Bruker SAINT'
_computing_molecular_graphics 'Bruker SHELXTL'
_computing_publication_material 'Bruker SHELXTL'
_computing_structure_refinement 'SHELXL-2019/1 (Sheldrick, 2019)'
_computing_structure_solution 'SHELXT (Sheldrick 2008)'
_diffrn_ambient_temperature 298(2)
_diffrn_measured_fraction_theta_full 0.997
_diffrn_measured_fraction_theta_max 0.997
_diffrn_measurement_device_type 'Bruker D8 Venture Photon II'
_diffrn_measurement_method '\f and \w scans'
_diffrn_radiation_type CuK\a
_diffrn_radiation_wavelength 1.54178
_diffrn_reflns_av_R_equivalents 0.0422
_diffrn_reflns_av_unetI/netI 0.0438
_diffrn_reflns_Laue_measured_fraction_full 0.997
_diffrn_reflns_Laue_measured_fraction_max 0.997
_diffrn_reflns_limit_h_max 7
_diffrn_reflns_limit_h_min -7
_diffrn_reflns_limit_k_max 17
_diffrn_reflns_limit_k_min -17
_diffrn_reflns_limit_l_max 28
_diffrn_reflns_limit_l_min -28
_diffrn_reflns_number 12330
_diffrn_reflns_point_group_measured_fraction_full 0.995
_diffrn_reflns_point_group_measured_fraction_max 0.995
_diffrn_reflns_theta_full 67.679
_diffrn_reflns_theta_max 68.216
_diffrn_reflns_theta_min 3.569
_exptl_absorpt_coefficient_mu 0.605
_exptl_absorpt_correction_T_max 0.9927
_exptl_absorpt_correction_T_min 0.8385
_exptl_absorpt_correction_type numerical
_exptl_absorpt_process_details 'SADABS (Krause et al., 2015)'
_exptl_crystal_colour colourless
_exptl_crystal_density_diffrn 1.223
_exptl_crystal_description block
_exptl_crystal_F_000 808
_exptl_crystal_recrystallization_method 'Re-crystallisation from solvent: MeOH, Hexane'
_exptl_crystal_size_max 0.249
_exptl_crystal_size_mid 0.223
_exptl_crystal_size_min 0.148
_refine_diff_density_max 0.109
_refine_diff_density_min -0.130
_refine_diff_density_rms 0.027
_refine_ls_abs_structure_details
; 
 Flack x determined using 1414 quotients [(I+)-(I-)]/[(I+)+(I-)] 
 (Parsons, Flack and Wagner, Acta Cryst. B69 (2013) 249-259). 
;
_refine_ls_abs_structure_Flack -0.02(10)
_refine_ls_extinction_method none
_refine_ls_goodness_of_fit_ref 1.044
_refine_ls_hydrogen_treatment constr
_refine_ls_matrix_type full
_refine_ls_number_parameters 262
_refine_ls_number_reflns 3779
_refine_ls_number_restraints 0
_refine_ls_restrained_S_all 1.044
_refine_ls_R_factor_all 0.0382
_refine_ls_R_factor_gt 0.0350
_refine_ls_shift/su_max 0.000
_refine_ls_shift/su_mean 0.000
_refine_ls_structure_factor_coef Fsqd
_refine_ls_weighting_details 'w=1/[\s^2^(Fo^2^)+(0.0304P)^2^+0.1581P] where P=(Fo^2^+2Fc^2^)/3'
_refine_ls_weighting_scheme calc
_refine_ls_wR_factor_gt 0.0809
_refine_ls_wR_factor_ref 0.0824
_reflns_Friedel_coverage 0.712
_reflns_Friedel_fraction_full 0.992
_reflns_Friedel_fraction_max 0.992
_reflns_number_gt 3550
_reflns_number_total 3779
_reflns_threshold_expression 'I > 2\s(I)'
_cod_data_source_file d4sc00078a2.cif
_cod_data_source_block lii025
_cod_depositor_comments 'Adding full bibliography for 1571072--1571074.cif.'
_cod_database_code 1571073
_shelx_shelxl_version_number 2019/1
_shelx_space_group_comment
; 
The symmetry employed for this shelxl refinement is uniquely defined 
by the following loop, which should always be used as a source of 
symmetry information in preference to the above space-group names. 
They are only intended as comments. 
;
_shelx_estimated_absorpt_t_min 0.864
_shelx_estimated_absorpt_t_max 0.916

loop_
_space_group_symop_operation_xyz
'x, y, z'
'-x+1/2, -y, z+1/2'
'-x, y+1/2, -z+1/2'
'x+1/2, -y+1/2, -z'

loop_
_atom_site_label
_atom_site_type_symbol
_atom_site_fract_x
_atom_site_fract_y
_atom_site_fract_z
_atom_site_U_iso_or_equiv
_atom_site_adp_type
_atom_site_occupancy
_atom_site_site_symmetry_order
_atom_site_calc_flag
_atom_site_refinement_flags_posn
_atom_site_refinement_flags_adp
_atom_site_refinement_flags_occupancy
_atom_site_disorder_assembly
_atom_site_disorder_group
O1 O 0.3898(3) 0.58561(10) 0.52766(7) 0.0563(4) Uani 1 1 d . . . . .
O2 O 0.6202(2) 0.41652(9) 0.56444(6) 0.0465(3) Uani 1 1 d . . . . .
N N 0.6973(3) 0.65771(11) 0.56527(8) 0.0492(4) Uani 1 1 d . . . . .
C1 C 0.7925(3) 0.34878(13) 0.57563(8) 0.0410(4) Uani 1 1 d . . . . .
H1 H 0.902309 0.351917 0.545176 0.049 Uiso 1 1 calc R U . . .
C2 C 0.9097(3) 0.37075(14) 0.63136(8) 0.0431(4) Uani 1 1 d . . . . .
H2A H 1.014972 0.322149 0.639948 0.052 Uiso 1 1 calc R U . . .
H2B H 0.800814 0.372747 0.661490 0.052 Uiso 1 1 calc R U . . .
C3 C 1.0336(3) 0.46381(14) 0.62865(8) 0.0426(4) Uani 1 1 d . . . . .
H3 H 1.169530 0.456170 0.606385 0.051 Uiso 1 1 calc R U . . .
C4 C 0.8819(3) 0.52958(13) 0.59881(8) 0.0419(4) Uani 1 1 d . . . . .
C5 C 0.6973(3) 0.50367(13) 0.57244(8) 0.0408(4) Uani 1 1 d . . . . .
C6 C 0.5695(3) 0.58392(13) 0.55168(8) 0.0434(4) Uani 1 1 d . . . . .
C7 C 0.9019(3) 0.63223(14) 0.59405(9) 0.0473(4) Uani 1 1 d . . . . .
H7A H 0.911089 0.660815 0.630948 0.057 Uiso 1 1 calc R U . . .
H7B H 1.031383 0.649511 0.572085 0.057 Uiso 1 1 calc R U . . .
C11 C 0.6845(3) 0.25569(13) 0.57403(7) 0.0395(4) Uani 1 1 d . . . . .
C12 C 0.7903(4) 0.18347(15) 0.54655(8) 0.0517(5) Uani 1 1 d . . . . .
H12 H 0.927944 0.192802 0.529668 0.062 Uiso 1 1 calc R U . . .
C13 C 0.6906(6) 0.09747(16) 0.54431(10) 0.0696(7) Uani 1 1 d . . . . .
H13 H 0.762259 0.049134 0.526114 0.084 Uiso 1 1 calc R U . . .
C14 C 0.4880(6) 0.08338(17) 0.56865(11) 0.0755(8) Uani 1 1 d . . . . .
H14 H 0.421749 0.025596 0.566930 0.091 Uiso 1 1 calc R U . . .
C15 C 0.3818(5) 0.15457(19) 0.59571(12) 0.0695(7) Uani 1 1 d . . . . .
H15 H 0.242760 0.145099 0.611853 0.083 Uiso 1 1 calc R U . . .
C16 C 0.4810(4) 0.24007(16) 0.59898(10) 0.0542(5) Uani 1 1 d . . . . .
H16 H 0.410028 0.287538 0.618171 0.065 Uiso 1 1 calc R U . . .
C21 C 1.0953(3) 0.49643(15) 0.68756(8) 0.0469(4) Uani 1 1 d . . . . .
C22 C 0.9417(4) 0.54209(18) 0.72079(9) 0.0588(5) Uani 1 1 d . . . . .
H22 H 0.800383 0.553758 0.706589 0.071 Uiso 1 1 calc R U . . .
C23 C 0.9948(6) 0.5706(2) 0.77477(11) 0.0804(8) Uani 1 1 d . . . . .
H23 H 0.890394 0.602162 0.796303 0.096 Uiso 1 1 calc R U . . .
C24 C 1.2012(7) 0.5525(3) 0.79658(11) 0.0925(12) Uani 1 1 d . . . . .
H24 H 1.236742 0.571599 0.832920 0.111 Uiso 1 1 calc R U . . .
C25 C 1.3550(6) 0.5064(3) 0.76480(13) 0.0969(12) Uani 1 1 d . . . . .
H25 H 1.494706 0.493728 0.779692 0.116 Uiso 1 1 calc R U . . .
C26 C 1.3026(4) 0.4782(2) 0.70993(11) 0.0706(7) Uani 1 1 d . . . . .
H26 H 1.407741 0.446976 0.688459 0.085 Uiso 1 1 calc R U . . .
C31 C 0.6158(4) 0.75129(13) 0.55953(10) 0.0544(5) Uani 1 1 d . . . . .
H31A H 0.550176 0.758312 0.522417 0.065 Uiso 1 1 calc R U . . .
H31B H 0.740834 0.793261 0.561931 0.065 Uiso 1 1 calc R U . . .
C32 C 0.4460(4) 0.77840(13) 0.60331(10) 0.0521(5) Uani 1 1 d . . . . .
C33 C 0.4430(5) 0.7415(2) 0.65723(12) 0.0732(7) Uani 1 1 d . . . . .
H33 H 0.548184 0.697654 0.667352 0.088 Uiso 1 1 calc R U . . .
C34 C 0.2853(7) 0.7692(3) 0.69619(15) 0.0907(9) Uani 1 1 d . . . . .
H34 H 0.285725 0.743515 0.732113 0.109 Uiso 1 1 calc R U . . .
C35 C 0.1297(6) 0.8335(2) 0.68275(17) 0.0875(9) Uani 1 1 d . . . . .
H35 H 0.026549 0.852857 0.709429 0.105 Uiso 1 1 calc R U . . .
C36 C 0.1274(6) 0.8693(2) 0.62912(16) 0.0828(8) Uani 1 1 d . . . . .
H36 H 0.019964 0.912480 0.619294 0.099 Uiso 1 1 calc R U . . .
C37 C 0.2825(5) 0.84203(15) 0.58972(12) 0.0657(6) Uani 1 1 d . . . . .
H37 H 0.277436 0.866604 0.553522 0.079 Uiso 1 1 calc R U . . .

loop_
_atom_site_aniso_label
_atom_site_aniso_U_11
_atom_site_aniso_U_22
_atom_site_aniso_U_33
_atom_site_aniso_U_23
_atom_site_aniso_U_13
_atom_site_aniso_U_12
O1 0.0517(8) 0.0481(7) 0.0690(8) 0.0030(7) -0.0195(7) -0.0010(7)
O2 0.0434(6) 0.0385(6) 0.0576(7) -0.0012(6) -0.0125(6) -0.0032(5)
N 0.0499(9) 0.0409(8) 0.0568(9) 0.0012(7) -0.0064(8) -0.0061(7)
C1 0.0374(8) 0.0437(9) 0.0419(9) -0.0009(7) 0.0042(7) 0.0018(7)
C2 0.0349(8) 0.0480(9) 0.0464(9) 0.0017(7) -0.0011(7) 0.0021(8)
C3 0.0309(8) 0.0533(10) 0.0438(9) -0.0010(8) 0.0003(7) -0.0016(7)
C4 0.0376(9) 0.0477(9) 0.0403(8) 0.0000(7) 0.0003(7) -0.0044(7)
C5 0.0413(9) 0.0398(8) 0.0412(8) -0.0004(7) -0.0033(7) -0.0029(7)
C6 0.0429(9) 0.0415(8) 0.0457(9) 0.0005(8) -0.0048(7) -0.0048(7)
C7 0.0442(10) 0.0472(9) 0.0505(10) 0.0026(8) -0.0035(8) -0.0111(8)
C11 0.0413(9) 0.0408(8) 0.0363(8) -0.0006(7) -0.0001(7) 0.0041(7)
C12 0.0601(12) 0.0535(11) 0.0416(9) -0.0064(8) 0.0002(9) 0.0130(9)
C13 0.112(2) 0.0430(10) 0.0542(11) -0.0100(9) -0.0145(13) 0.0111(12)
C14 0.115(2) 0.0486(11) 0.0629(13) 0.0079(11) -0.0281(15) -0.0219(14)
C15 0.0658(14) 0.0722(15) 0.0705(14) 0.0174(12) -0.0036(12) -0.0247(12)
C16 0.0484(11) 0.0531(11) 0.0612(12) 0.0016(9) 0.0093(10) -0.0006(9)
C21 0.0378(9) 0.0580(10) 0.0449(9) 0.0021(8) -0.0039(8) -0.0101(8)
C22 0.0543(12) 0.0761(13) 0.0459(10) -0.0021(10) 0.0021(9) -0.0045(11)
C23 0.096(2) 0.098(2) 0.0468(11) -0.0095(13) 0.0087(13) -0.0212(18)
C24 0.098(2) 0.134(3) 0.0456(12) -0.0017(15) -0.0109(14) -0.053(2)
C25 0.0660(19) 0.152(3) 0.0727(18) 0.014(2) -0.0334(15) -0.037(2)
C26 0.0406(11) 0.105(2) 0.0666(14) 0.0022(14) -0.0114(10) -0.0079(12)
C31 0.0610(12) 0.0406(9) 0.0615(12) 0.0060(9) -0.0024(10) -0.0073(9)
C32 0.0579(12) 0.0357(8) 0.0627(12) -0.0031(8) -0.0061(10) -0.0098(8)
C33 0.0784(18) 0.0701(15) 0.0710(15) 0.0113(12) 0.0070(14) 0.0040(13)
C34 0.105(2) 0.088(2) 0.0793(18) 0.0020(15) 0.0196(18) -0.0054(19)
C35 0.084(2) 0.0731(17) 0.105(2) -0.0262(17) 0.0216(18) -0.0049(16)
C36 0.0779(17) 0.0588(13) 0.112(2) -0.0250(15) -0.0047(17) 0.0075(14)
C37 0.0776(16) 0.0418(10) 0.0776(15) -0.0085(10) -0.0128(13) -0.0003(10)

loop_
_atom_type_symbol
_atom_type_description
_atom_type_scat_dispersion_real
_atom_type_scat_dispersion_imag
_atom_type_scat_source
C C 0.0181 0.0091 'International Tables Vol C Tables 4.2.6.8 and 6.1.1.4'
H H 0.0000 0.0000 'International Tables Vol C Tables 4.2.6.8 and 6.1.1.4'
N N 0.0311 0.0180 'International Tables Vol C Tables 4.2.6.8 and 6.1.1.4'
O O 0.0492 0.0322 'International Tables Vol C Tables 4.2.6.8 and 6.1.1.4'

loop_
_geom_angle_atom_site_label_1
_geom_angle_atom_site_label_2
_geom_angle_atom_site_label_3
_geom_angle
_geom_angle_site_symmetry_1
_geom_angle_site_symmetry_3
_geom_angle_publ_flag
C5 O2 C1 111.14(14) . . ?
C6 N C31 121.72(18) . . ?
C6 N C7 112.93(17) . . ?
C31 N C7 124.59(17) . . ?
O2 C1 C11 107.24(15) . . ?
O2 C1 C2 110.18(14) . . ?
C11 C1 C2 114.14(15) . . ?
C1 C2 C3 111.64(16) . . ?
C4 C3 C21 112.57(17) . . ?
C4 C3 C2 106.46(15) . . ?
C21 C3 C2 110.63(16) . . ?
C5 C4 C3 123.41(17) . . ?
C5 C4 C7 108.25(18) . . ?
C3 C4 C7 128.32(17) . . ?
C4 C5 O2 127.85(17) . . ?
C4 C5 C6 111.56(17) . . ?
O2 C5 C6 120.58(16) . . ?
O1 C6 N 126.6(2) . . ?
O1 C6 C5 129.05(18) . . ?
N C6 C5 104.39(16) . . ?
N C7 C4 102.70(16) . . ?
C16 C11 C12 118.9(2) . . ?
C16 C11 C1 121.46(17) . . ?
C12 C11 C1 119.60(18) . . ?
C13 C12 C11 120.0(2) . . ?
C14 C13 C12 120.4(2) . . ?
C13 C14 C15 120.0(2) . . ?
C14 C15 C16 120.1(3) . . ?
C11 C16 C15 120.6(2) . . ?
C26 C21 C22 118.5(2) . . ?
C26 C21 C3 120.9(2) . . ?
C22 C21 C3 120.59(19) . . ?
C23 C22 C21 121.1(3) . . ?
C24 C23 C22 120.1(3) . . ?
C25 C24 C23 119.9(2) . . ?
C24 C25 C26 120.2(3) . . ?
C21 C26 C25 120.3(3) . . ?
N C31 C32 114.12(17) . . ?
C33 C32 C37 117.5(3) . . ?
C33 C32 C31 122.9(2) . . ?
C37 C32 C31 119.6(2) . . ?
C34 C33 C32 120.8(3) . . ?
C35 C34 C33 121.0(3) . . ?
C34 C35 C36 119.0(3) . . ?
C35 C36 C37 120.7(3) . . ?
C36 C37 C32 120.9(3) . . ?

loop_
_geom_bond_atom_site_label_1
_geom_bond_atom_site_label_2
_geom_bond_distance
_geom_bond_site_symmetry_2
_geom_bond_publ_flag
O1 C6 1.222(3) . ?
O2 C5 1.361(2) . ?
O2 C1 1.454(2) . ?
N C6 1.358(3) . ?
N C31 1.451(3) . ?
N C7 1.456(3) . ?
C1 C11 1.500(3) . ?
C1 C2 1.532(3) . ?
C2 C3 1.545(3) . ?
C3 C4 1.499(3) . ?
C3 C21 1.521(3) . ?
C4 C5 1.329(3) . ?
C4 C7 1.500(3) . ?
C5 C6 1.481(3) . ?
C11 C16 1.379(3) . ?
C11 C12 1.389(3) . ?
C12 C13 1.387(4) . ?
C13 C14 1.364(5) . ?
C14 C15 1.375(5) . ?
C15 C16 1.380(3) . ?
C21 C26 1.381(3) . ?
C21 C22 1.384(3) . ?
C22 C23 1.383(4) . ?
C23 C24 1.371(5) . ?
C24 C25 1.369(6) . ?
C25 C26 1.400(4) . ?
C31 C32 1.509(3) . ?
C32 C33 1.386(4) . ?
C32 C37 1.388(4) . ?
C33 C34 1.384(5) . ?
C34 C35 1.360(6) . ?
C35 C36 1.374(5) . ?
C36 C37 1.379(5) . ?

loop_
_geom_torsion_atom_site_label_1
_geom_torsion_atom_site_label_2
_geom_torsion_atom_site_label_3
_geom_torsion_atom_site_label_4
_geom_torsion
_geom_torsion_site_symmetry_1
_geom_torsion_site_symmetry_2
_geom_torsion_site_symmetry_3
_geom_torsion_site_symmetry_4
_geom_torsion_publ_flag
C5 O2 C1 C11 171.93(15) . . . . ?
C5 O2 C1 C2 47.2(2) . . . . ?
O2 C1 C2 C3 -63.97(19) . . . . ?
C11 C1 C2 C3 175.31(15) . . . . ?
C1 C2 C3 C4 42.27(19) . . . . ?
C1 C2 C3 C21 164.87(16) . . . . ?
C21 C3 C4 C5 -131.72(19) . . . . ?
C2 C3 C4 C5 -10.3(2) . . . . ?
C21 C3 C4 C7 46.6(3) . . . . ?
C2 C3 C4 C7 167.94(19) . . . . ?
C3 C4 C5 O2 -4.4(3) . . . . ?
C7 C4 C5 O2 176.99(19) . . . . ?
C3 C4 C5 C6 174.39(17) . . . . ?
C7 C4 C5 C6 -4.2(2) . . . . ?
C1 O2 C5 C4 -14.9(3) . . . . ?
C1 O2 C5 C6 166.36(16) . . . . ?
C31 N C6 O1 9.2(3) . . . . ?
C7 N C6 O1 179.7(2) . . . . ?
C31 N C6 C5 -170.75(18) . . . . ?
C7 N C6 C5 -0.3(2) . . . . ?
C4 C5 C6 O1 -177.1(2) . . . . ?
O2 C5 C6 O1 1.8(3) . . . . ?
C4 C5 C6 N 2.9(2) . . . . ?
O2 C5 C6 N -178.19(18) . . . . ?
C6 N C7 C4 -2.0(2) . . . . ?
C31 N C7 C4 168.14(19) . . . . ?
C5 C4 C7 N 3.7(2) . . . . ?
C3 C4 C7 N -174.75(18) . . . . ?
O2 C1 C11 C16 -42.7(2) . . . . ?
C2 C1 C11 C16 79.6(2) . . . . ?
O2 C1 C11 C12 136.85(17) . . . . ?
C2 C1 C11 C12 -100.8(2) . . . . ?
C16 C11 C12 C13 0.3(3) . . . . ?
C1 C11 C12 C13 -179.27(19) . . . . ?
C11 C12 C13 C14 0.4(3) . . . . ?
C12 C13 C14 C15 -0.2(4) . . . . ?
C13 C14 C15 C16 -0.9(4) . . . . ?
C12 C11 C16 C15 -1.3(3) . . . . ?
C1 C11 C16 C15 178.2(2) . . . . ?
C14 C15 C16 C11 1.6(4) . . . . ?
C4 C3 C21 C26 -146.0(2) . . . . ?
C2 C3 C21 C26 95.1(2) . . . . ?
C4 C3 C21 C22 36.5(3) . . . . ?
C2 C3 C21 C22 -82.4(2) . . . . ?
C26 C21 C22 C23 1.3(4) . . . . ?
C3 C21 C22 C23 178.9(2) . . . . ?
C21 C22 C23 C24 -1.1(4) . . . . ?
C22 C23 C24 C25 0.2(5) . . . . ?
C23 C24 C25 C26 0.4(6) . . . . ?
C22 C21 C26 C25 -0.7(4) . . . . ?
C3 C21 C26 C25 -178.2(3) . . . . ?
C24 C25 C26 C21 -0.2(5) . . . . ?
C6 N C31 C32 72.8(3) . . . . ?
C7 N C31 C32 -96.5(2) . . . . ?
N C31 C32 C33 29.8(3) . . . . ?
N C31 C32 C37 -149.4(2) . . . . ?
C37 C32 C33 C34 -1.5(4) . . . . ?
C31 C32 C33 C34 179.3(3) . . . . ?
C32 C33 C34 C35 -0.2(6) . . . . ?
C33 C34 C35 C36 1.6(6) . . . . ?
C34 C35 C36 C37 -1.2(5) . . . . ?
C35 C36 C37 C32 -0.6(4) . . . . ?
C33 C32 C37 C36 1.9(4) . . . . ?
C31 C32 C37 C36 -178.9(2) . . . . ?
